data_4345763
loop_
_publ_author_name
'Str\"obele, Markus'
'Meyer, Hans-J\"urgen'

_publ_section_title
;
 A Reaction Cycle for Octahedral Tungsten Iodide Clusters.
;
_journal_issue 10
_journal_name_full 'Inorganic chemistry'
_journal_page_first 5880
_journal_page_last 5884
_journal_paper_doi 10.1021/acs.inorgchem.7b00537
_journal_volume 56
_journal_year 2017
_chemical_formula_sum 'I12.73 W6'
_chemical_formula_weight 2719.17
_space_group_crystal_system triclinic
_space_group_IT_number 2
_space_group_name_Hall '-P 1'
_space_group_name_H-M_alt 'P -1'
_symmetry_space_group_name_Hall '-P 1'
_symmetry_space_group_name_H-M 'P -1'
_audit_creation_method SHELXL-2014/7
_cell_angle_alpha 89.997(6)
_cell_angle_beta 106.695(7)
_cell_angle_gamma 98.770(7)
_cell_formula_units_Z 2
_cell_length_a 9.9618(10)
_cell_length_b 10.9049(8)
_cell_length_c 13.0586(10)
_cell_measurement_reflns_used 10663
_cell_measurement_temperature 293(2)
_cell_measurement_theta_max 25.186
_cell_measurement_theta_min 2.162
_cell_volume 1341.5(2)
_computing_cell_refinement 'STOE IPDS-Software'
_computing_data_collection 'STOE IPDS-Software'
_computing_data_reduction 'STOE IPDS-Software'
_computing_structure_refinement 'SHELXL-2014/7 (Sheldrick, 2014)'
_computing_structure_solution 'SHELXL-2014/7 (Sheldrick, 2014)'
_diffrn_ambient_temperature 293(2)
_diffrn_measured_fraction_theta_full 0.999
_diffrn_measured_fraction_theta_max 0.999
_diffrn_measurement_device_type 'STOE IPDSIIT'
_diffrn_measurement_method Oscillation
_diffrn_radiation_type MoK\a
_diffrn_radiation_wavelength 0.71073
_diffrn_reflns_av_R_equivalents 0.0404
_diffrn_reflns_av_unetI/netI 0.0503
_diffrn_reflns_Laue_measured_fraction_full 0.999
_diffrn_reflns_Laue_measured_fraction_max 0.999
_diffrn_reflns_limit_h_max 11
_diffrn_reflns_limit_h_min -11
_diffrn_reflns_limit_k_max 13
_diffrn_reflns_limit_k_min -13
_diffrn_reflns_limit_l_max 15
_diffrn_reflns_limit_l_min -15
_diffrn_reflns_number 10663
_diffrn_reflns_point_group_measured_fraction_full 0.999
_diffrn_reflns_point_group_measured_fraction_max 0.999
_diffrn_reflns_theta_full 25.186
_diffrn_reflns_theta_max 25.186
_diffrn_reflns_theta_min 2.162
_exptl_absorpt_coefficient_mu 40.261
_exptl_absorpt_correction_T_max 0.0913
_exptl_absorpt_correction_T_min 0.0097
_exptl_absorpt_correction_type numerical
_exptl_absorpt_process_details 'STOE X-Red/X-Shape/Lana'
_exptl_crystal_colour red
_exptl_crystal_density_diffrn 6.732
_exptl_crystal_description Plate
_exptl_crystal_F_000 2238
_exptl_crystal_size_max 0.05
_exptl_crystal_size_mid 0.03
_exptl_crystal_size_min 0.02
_refine_diff_density_max 1.664
_refine_diff_density_min -1.489
_refine_diff_density_rms 0.360
_refine_ls_extinction_method none
_refine_ls_goodness_of_fit_ref 0.985
_refine_ls_hydrogen_treatment none
_refine_ls_matrix_type full
_refine_ls_number_parameters 173
_refine_ls_number_reflns 4808
_refine_ls_number_restraints 0
_refine_ls_restrained_S_all 0.985
_refine_ls_R_factor_all 0.0710
_refine_ls_R_factor_gt 0.0384
_refine_ls_shift/su_max 0.000
_refine_ls_shift/su_mean 0.000
_refine_ls_structure_factor_coef Fsqd
_refine_ls_weighting_details 'w=1/[\s^2^(Fo^2^)+(0.0432P)^2^] where P=(Fo^2^+2Fc^2^)/3'
_refine_ls_weighting_scheme calc
_refine_ls_wR_factor_gt 0.0684
_refine_ls_wR_factor_ref 0.0770
_reflns_Friedel_coverage 0.000
_reflns_number_gt 3564
_reflns_number_total 4808
_reflns_threshold_expression 'I > 2\s(I)'
_cod_data_source_file ic7b00537_si_001.cif
_cod_data_source_block W6I12_73
_cod_depositor_comments 'Adding full bibliography for 4345762--4345763.cif.'
_cod_database_code 4345763
_shelx_shelxl_version_number 2014/7
_shelx_space_group_comment
;
The symmetry employed for this shelxl refinement is uniquely defined
by the following loop, which should always be used as a source of
symmetry information in preference to the above space-group names.
They are only intended as comments.
;

loop_
_space_group_symop_operation_xyz
'x, y, z'
'-x, -y, -z'

loop_
_atom_site_label
_atom_site_type_symbol
_atom_site_fract_x
_atom_site_fract_y
_atom_site_fract_z
_atom_site_U_iso_or_equiv
_atom_site_adp_type
_atom_site_occupancy
_atom_site_site_symmetry_order
_atom_site_calc_flag
W1 W -0.17365(7) -0.10607(4) 0.43957(4) 0.03508(13) Uani 1 1 d
W2 W -0.06681(6) 0.12474(4) 0.40739(4) 0.03427(13) Uani 1 1 d
W3 W 0.07307(7) -0.06152(4) 0.39650(4) 0.03458(14) Uani 1 1 d
W4 W 0.17305(6) 0.44183(4) 0.06306(4) 0.03434(13) Uani 1 1 d
W5 W -0.07617(6) 0.41826(4) 0.10382(4) 0.03263(13) Uani 1 1 d
W6 W 0.06510(6) 0.64379(4) 0.09246(4) 0.03204(13) Uani 1 1 d
I1 I 0.03257(11) 0.31013(7) 0.57163(7) 0.0429(2) Uani 1 1 d
I2 I -0.17457(10) -0.04017(8) 0.23175(6) 0.0397(2) Uani 1 1 d
I3 I -0.32782(11) 0.08510(9) 0.45251(8) 0.0449(2) Uani 1 1 d
I4 I 0.19625(10) 0.17770(7) 0.36129(7) 0.0376(2) Uani 1 1 d
I5 I -0.18560(10) 0.31154(7) 0.26958(7) 0.0383(2) Uani 1 1 d
I6 I 0.18301(11) 0.86281(8) 0.22891(7) 0.0420(2) Uani 1 1 d
I7 I -0.42652(15) -0.26651(10) 0.34853(9) 0.0639(3) Uani 1 1 d
I8 I 0.32860(11) 0.67385(9) 0.05217(8) 0.0458(2) Uani 1 1 d
I9 I 0.16947(11) 0.50837(8) 0.26831(7) 0.0403(2) Uani 1 1 d
I10 I -0.02764(11) 0.80066(7) -0.07153(7) 0.0410(2) Uani 1 1 d
I11 I -0.20015(11) 0.62412(8) 0.13552(7) 0.0421(2) Uani 1 1 d
I12 I 0.42524(12) 0.35475(10) 0.16299(10) 0.0583(3) Uani 1 1 d
I13 I 0.45547(19) 0.08290(14) 0.05621(14) 0.0652(7) Uani 0.737(5) 1 d

loop_
_atom_site_aniso_label
_atom_site_aniso_U_11
_atom_site_aniso_U_22
_atom_site_aniso_U_33
_atom_site_aniso_U_23
_atom_site_aniso_U_13
_atom_site_aniso_U_12
W1 0.0617(4) 0.0263(2) 0.0194(2) -0.00009(18) 0.0127(2) 0.0118(2)
W2 0.0596(4) 0.0263(2) 0.0213(2) -0.00071(18) 0.0168(2) 0.0103(2)
W3 0.0631(4) 0.0293(2) 0.0203(2) 0.00065(19) 0.0197(2) 0.0200(2)
W4 0.0555(3) 0.0268(2) 0.0291(3) -0.00086(19) 0.0214(2) 0.0148(2)
W5 0.0532(3) 0.0254(2) 0.0217(2) 0.00303(18) 0.0117(2) 0.0121(2)
W6 0.0610(4) 0.0186(2) 0.0218(2) 0.00146(17) 0.0191(2) 0.0087(2)
I1 0.0753(7) 0.0281(4) 0.0331(5) 0.0005(3) 0.0235(4) 0.0174(4)
I2 0.0611(6) 0.0360(4) 0.0230(4) -0.0067(3) 0.0117(4) 0.0116(4)
I3 0.0546(6) 0.0480(5) 0.0375(5) 0.0022(4) 0.0187(4) 0.0141(4)
I4 0.0544(5) 0.0335(4) 0.0315(4) 0.0023(3) 0.0218(4) 0.0091(4)
I5 0.0599(6) 0.0355(4) 0.0295(4) 0.0056(3) 0.0247(4) 0.0153(4)
I6 0.0653(6) 0.0358(4) 0.0313(4) -0.0063(3) 0.0258(4) 0.0047(4)
I7 0.0850(9) 0.0519(6) 0.0520(6) -0.0016(5) 0.0177(6) 0.0065(5)
I8 0.0531(6) 0.0499(5) 0.0415(5) -0.0023(4) 0.0239(5) 0.0107(4)
I9 0.0612(6) 0.0349(4) 0.0329(4) 0.0029(3) 0.0199(4) 0.0207(4)
I10 0.0749(7) 0.0245(4) 0.0323(4) -0.0024(3) 0.0279(4) 0.0104(4)
I11 0.0668(6) 0.0368(4) 0.0267(4) -0.0099(3) 0.0179(4) 0.0122(4)
I12 0.0517(6) 0.0588(6) 0.0666(7) -0.0026(5) 0.0125(5) 0.0247(5)
I13 0.0742(12) 0.0553(10) 0.0725(12) -0.0003(7) 0.0304(9) 0.0128(8)

loop_
_atom_type_symbol
_atom_type_description
_atom_type_scat_dispersion_real
_atom_type_scat_dispersion_imag
_atom_type_scat_source
W W -0.8490 6.8722 'International Tables Vol C Tables 4.2.6.8 and 6.1.1.4'
I I -0.4742 1.8119 'International Tables Vol C Tables 4.2.6.8 and 6.1.1.4'

loop_
_geom_angle_atom_site_label_1
_geom_angle_atom_site_label_2
_geom_angle_atom_site_label_3
_geom_angle
_geom_angle_site_symmetry_1
_geom_angle_site_symmetry_3
W3 W1 W2 60.05(2) . .
W3 W1 W3 89.70(2) . 2_556
W2 W1 W3 60.026(19) . 2_556
W3 W1 W2 60.09(2) . 2_556
W2 W1 W2 90.09(2) . 2_556
W3 W1 W2 59.59(2) 2_556 2_556
W3 W1 I4 122.55(3) . 2_556
W2 W1 I4 121.93(3) . 2_556
W3 W1 I4 61.96(2) 2_556 2_556
W2 W1 I4 62.48(3) 2_556 2_556
W3 W1 I7 133.69(3) . .
W2 W1 I7 135.37(3) . .
W3 W1 I7 136.61(4) 2_556 .
W2 W1 I7 134.51(3) 2_556 .
I4 W1 I7 87.87(4) 2_556 .
W3 W1 I3 121.59(3) . .
W2 W1 I3 61.54(3) . .
W3 W1 I3 60.93(3) 2_556 .
W2 W1 I3 120.49(3) 2_556 .
I4 W1 I3 88.50(3) 2_556 .
I7 W1 I3 89.93(4) . .
W3 W1 I2 61.92(3) . .
W2 W1 I2 60.69(2) . .
W3 W1 I2 120.70(3) 2_556 .
W2 W1 I2 122.01(3) 2_556 .
I4 W1 I2 175.36(4) 2_556 .
I7 W1 I2 87.81(3) . .
I3 W1 I2 89.80(3) . .
W3 W1 I1 62.07(3) . 2_556
W2 W1 I1 122.12(3) . 2_556
W3 W1 I1 120.55(3) 2_556 2_556
W2 W1 I1 60.99(3) 2_556 2_556
I4 W1 I1 89.47(3) 2_556 2_556
I7 W1 I1 86.94(4) . 2_556
I3 W1 I1 176.33(4) . 2_556
I2 W1 I1 92.00(3) . 2_556
W3 W2 W1 59.76(2) . .
W3 W2 W3 89.61(2) . 2_556
W1 W2 W3 60.167(19) . 2_556
W3 W2 W1 60.08(2) . 2_556
W1 W2 W1 89.91(2) . 2_556
W3 W2 W1 59.44(2) 2_556 2_556
W3 W2 I2 62.38(3) . .
W1 W2 I2 62.22(2) . .
W3 W2 I2 122.37(3) 2_556 .
W1 W2 I2 122.43(3) 2_556 .
W3 W2 I3 121.48(3) . .
W1 W2 I3 61.72(3) . .
W3 W2 I3 61.04(3) 2_556 .
W1 W2 I3 120.45(3) 2_556 .
I2 W2 I3 90.73(3) . .
W3 W2 I1 122.27(3) . .
W1 W2 I1 122.44(3) . .
W3 W2 I1 62.31(2) 2_556 .
W1 W2 I1 62.22(3) 2_556 .
I2 W2 I1 174.31(3) . .
I3 W2 I1 89.15(3) . .
W3 W2 I4 61.39(2) . .
W1 W2 I4 121.15(3) . .
W3 W2 I4 119.88(3) 2_556 .
W1 W2 I4 60.46(3) 2_556 .
I2 W2 I4 90.85(3) . .
I3 W2 I4 177.13(3) . .
I1 W2 I4 89.04(3) . .
W3 W2 I5 137.63(3) . .
W1 W2 I5 132.24(3) . .
W3 W2 I5 132.64(3) 2_556 .
W1 W2 I5 137.73(3) 2_556 .
I2 W2 I5 87.06(3) . .
I3 W2 I5 84.87(3) . .
I1 W2 I5 87.26(3) . .
I4 W2 I5 92.82(3) . .
W1 W3 W2 60.19(2) . .
W1 W3 W2 60.47(2) . 2_556
W2 W3 W2 90.39(2) . 2_556
W1 W3 W1 90.30(2) . 2_556
W2 W3 W1 60.33(2) . 2_556
W2 W3 W1 59.807(19) 2_556 2_556
W1 W3 I3 122.26(3) . 2_556
W2 W3 I3 122.18(3) . 2_556
W2 W3 I3 61.81(3) 2_556 2_556
W1 W3 I3 61.88(3) 2_556 2_556
W1 W3 I4 122.51(3) . .
W2 W3 I4 62.32(2) . .
W2 W3 I4 120.60(3) 2_556 .
W1 W3 I4 60.85(2) 2_556 .
I3 W3 I4 88.41(3) 2_556 .
W1 W3 I2 61.75(3) . .
W2 W3 I2 60.68(2) . .
W2 W3 I2 122.22(3) 2_556 .
W1 W3 I2 120.98(3) 2_556 .
I3 W3 I2 175.66(3) 2_556 .
I4 W3 I2 90.44(3) . .
W1 W3 I1 62.12(3) . 2_556
W2 W3 I1 122.31(3) . 2_556
W2 W3 I1 61.13(2) 2_556 2_556
W1 W3 I1 120.90(3) 2_556 2_556
I3 W3 I1 88.93(3) 2_556 2_556
I4 W3 I1 175.36(3) . 2_556
I2 W3 I1 91.93(3) . 2_556
W1 W3 I6 135.70(3) . 1_545
W2 W3 I6 130.20(3) . 1_545
W2 W3 I6 139.38(3) 2_556 1_545
W1 W3 I6 133.64(3) 2_556 1_545
I3 W3 I6 89.90(3) 2_556 1_545
I4 W3 I6 84.10(3) . 1_545
I2 W3 I6 85.82(3) . 1_545
I1 W3 I6 92.10(3) 2_556 1_545
W5 W4 W6 60.09(2) . .
W5 W4 W6 60.44(2) . 2_565
W6 W4 W6 90.06(2) . 2_565
W5 W4 W5 90.18(2) . 2_565
W6 W4 W5 60.201(19) . 2_565
W6 W4 W5 59.55(2) 2_565 2_565
W5 W4 I8 121.70(3) . .
W6 W4 I8 61.61(2) . .
W6 W4 I8 120.68(3) 2_565 .
W5 W4 I8 61.15(3) 2_565 .
W5 W4 I12 132.56(3) . .
W6 W4 I12 134.04(3) . .
W6 W4 I12 135.83(3) 2_565 .
W5 W4 I12 137.24(4) 2_565 .
I8 W4 I12 89.40(4) . .
W5 W4 I9 61.68(3) . .
W6 W4 I9 60.80(2) . .
W6 W4 I9 122.12(3) 2_565 .
W5 W4 I9 120.97(3) 2_565 .
I8 W4 I9 89.65(3) . .
I12 W4 I9 86.20(4) . .
W5 W4 I11 122.79(3) . 2_565
W6 W4 I11 121.71(3) . 2_565
W6 W4 I11 62.36(3) 2_565 2_565
W5 W4 I11 61.57(2) 2_565 2_565
I8 W4 I11 88.54(3) . 2_565
I12 W4 I11 89.54(4) . 2_565
I9 W4 I11 175.39(4) . 2_565
W5 W4 I10 61.66(2) . 2_565
W6 W4 I10 121.75(3) . 2_565
W6 W4 I10 60.41(3) 2_565 2_565
W5 W4 I10 119.93(3) 2_565 2_565
I8 W4 I10 176.63(3) . 2_565
I12 W4 I10 87.95(4) . 2_565
I9 W4 I10 92.24(3) . 2_565
I11 W4 I10 89.37(3) 2_565 2_565
W4 W5 W6 60.08(2) . .
W4 W5 W6 60.14(2) . 2_565
W6 W5 W6 89.88(2) . 2_565
W4 W5 W4 89.82(2) . 2_565
W6 W5 W4 59.99(2) . 2_565
W6 W5 W4 59.438(18) 2_565 2_565
W4 W5 I8 121.46(3) . 2_565
W6 W5 I8 121.03(3) . 2_565
W6 W5 I8 61.33(3) 2_565 2_565
W4 W5 I8 61.06(3) 2_565 2_565
W4 W5 I9 61.41(3) . .
W6 W5 I9 60.70(2) . .
W6 W5 I9 121.55(3) 2_565 .
W4 W5 I9 120.68(3) 2_565 .
I8 W5 I9 177.01(3) 2_565 .
W4 W5 I11 122.35(3) . .
W6 W5 I11 62.27(3) . .
W6 W5 I11 120.29(3) 2_565 .
W4 W5 I11 60.91(2) 2_565 .
I8 W5 I11 88.13(3) 2_565 .
I9 W5 I11 90.79(3) . .
W4 W5 I10 62.19(2) . 2_565
W6 W5 I10 122.26(3) . 2_565
W6 W5 I10 60.50(2) 2_565 2_565
W4 W5 I10 119.89(3) 2_565 2_565
I8 W5 I10 88.54(3) 2_565 2_565
I9 W5 I10 92.38(3) . 2_565
I11 W5 I10 175.40(4) . 2_565
W4 W5 I5 134.99(3) . .
W6 W5 I5 130.70(3) . .
W6 W5 I5 139.42(3) 2_565 .
W4 W5 I5 134.89(3) 2_565 .
I8 W5 I5 91.34(3) 2_565 .
I9 W5 I5 85.79(3) . .
I11 W5 I5 85.13(3) . .
I10 W5 I5 91.78(3) 2_565 .
W4 W6 W5 59.83(2) . .
W4 W6 W4 89.94(2) . 2_565
W5 W6 W4 60.46(2) . 2_565
W4 W6 W5 60.361(18) . 2_565
W5 W6 W5 90.12(2) . 2_565
W4 W6 W5 59.42(2) 2_565 2_565
W4 W6 I9 61.77(2) . .
W5 W6 I9 61.94(3) . .
W4 W6 I9 122.39(3) 2_565 .
W5 W6 I9 122.11(3) 2_565 .
W4 W6 I10 122.41(3) . .
W5 W6 I10 122.96(3) . .
W4 W6 I10 62.53(3) 2_565 .
W5 W6 I10 62.10(2) 2_565 .
I9 W6 I10 174.39(3) . .
W4 W6 I8 61.26(3) . .
W5 W6 I8 121.08(3) . .
W4 W6 I8 120.50(3) 2_565 .
W5 W6 I8 61.08(3) 2_565 .
I9 W6 I8 89.99(3) . .
I10 W6 I8 89.27(3) . .
W4 W6 I11 121.10(3) . .
W5 W6 I11 61.27(2) . .
W4 W6 I11 60.70(2) 2_565 .
W5 W6 I11 120.11(3) 2_565 .
I9 W6 I11 90.92(3) . .
I10 W6 I11 89.62(3) . .
I8 W6 I11 177.60(3) . .
W4 W6 I6 131.88(3) . .
W5 W6 I6 137.59(3) . .
W4 W6 I6 138.02(3) 2_565 .
W5 W6 I6 132.14(3) 2_565 .
I9 W6 I6 87.36(3) . .
I10 W6 I6 87.04(3) . .
I8 W6 I6 84.64(3) . .
I11 W6 I6 93.19(3) . .
W2 I1 W3 56.56(2) . 2_556
W2 I1 W1 56.79(2) . 2_556
W3 I1 W1 55.81(2) 2_556 2_556
W2 I2 W1 57.09(2) . .
W2 I2 W3 56.95(2) . .
W1 I2 W3 56.33(2) . .
W3 I3 W2 57.15(3) 2_556 .
W3 I3 W1 57.19(2) 2_556 .
W2 I3 W1 56.74(2) . .
W1 I4 W3 57.19(2) 2_556 .
W1 I4 W2 57.06(2) 2_556 .
W3 I4 W2 56.28(2) . .
W5 I5 W2 124.53(4) . .
W6 I6 W3 124.31(4) . 1_565
W4 I8 W5 57.79(3) . 2_565
W4 I8 W6 57.13(2) . .
W5 I8 W6 57.58(3) 2_565 .
W6 I9 W4 57.43(2) . .
W6 I9 W5 57.36(2) . .
W4 I9 W5 56.91(2) . .
W6 I10 W5 57.40(2) . 2_565
W6 I10 W4 57.06(2) . 2_565
W5 I10 W4 56.15(2) 2_565 2_565
W4 I11 W5 57.53(2) 2_565 .
W4 I11 W6 56.93(2) 2_565 .
W5 I11 W6 56.46(2) . .

loop_
_geom_bond_atom_site_label_1
_geom_bond_atom_site_label_2
_geom_bond_distance
_geom_bond_site_symmetry_2
W1 W3 2.6502(9) .
W1 W2 2.6617(7) .
W1 W3 2.6714(7) 2_556
W1 W2 2.6781(9) 2_556
W1 I4 2.7761(10) 2_556
W1 I7 2.7849(14) .
W1 I3 2.8033(11) .
W1 I2 2.8052(10) .
W1 I1 2.8320(10) 2_556
W2 W3 2.6580(7) .
W2 W3 2.6676(7) 2_556
W2 W1 2.6781(9) 2_556
W2 I2 2.7648(9) .
W2 I3 2.7986(12) .
W2 I1 2.7995(10) .
W2 I4 2.8299(11) .
W2 I5 2.8808(10) .
W3 W2 2.6677(7) 2_556
W3 W1 2.6714(7) 2_556
W3 I3 2.7781(12) 2_556
W3 I4 2.8054(10) .
W3 I2 2.8097(11) .
W3 I1 2.8306(10) 2_556
W3 I6 2.8849(10) 1_545
W4 W5 2.6604(8) .
W4 W6 2.6672(7) .
W4 W6 2.6797(9) 2_565
W4 W5 2.6922(7) 2_565
W4 I8 2.7845(11) .
W4 I12 2.7856(12) .
W4 I9 2.7883(10) .
W4 I11 2.7886(9) 2_565
W4 I10 2.8332(10) 2_565
W5 W6 2.6675(7) .
W5 W6 2.6879(7) 2_565
W5 W4 2.6922(7) 2_565
W5 I8 2.7872(12) 2_565
W5 I9 2.7954(12) .
W5 I11 2.8063(10) .
W5 I10 2.8195(9) 2_565
W5 I5 2.8631(10) .
W6 W4 2.6797(9) 2_565
W6 W5 2.6879(7) 2_565
W6 I9 2.7624(10) .
W6 I10 2.7767(10) .
W6 I8 2.7939(12) .
W6 I11 2.8328(12) .
W6 I6 2.8638(10) .
I1 W3 2.8306(10) 2_556
I1 W1 2.8320(10) 2_556
I3 W3 2.7781(12) 2_556
I4 W1 2.7760(10) 2_556
I6 W3 2.8849(10) 1_565
I8 W5 2.7871(12) 2_565
I10 W5 2.8195(9) 2_565
I10 W4 2.8333(10) 2_565
I11 W4 2.7886(9) 2_565
I13 I13 2.729(3) 2_655
